data_9003824
loop_
_publ_author_name
'Galuskina, I. O.'
'Galuskin, E. V.'
'Dzierzanowski, P.'
'Armbruster, T.'
'Kozanecki, M.'

_publ_section_title
;
 A natural scandian garnet
;
_journal_name_full 'American Mineralogist'
_journal_page_first 1688
_journal_page_last 1692
_journal_paper_doi 10.2138/am.2005.1981
_journal_volume 90
_journal_year 2005
_chemical_formula_sum
;Al0.42 Ca2.97 Cr0.152 Fe1.025 Hf0.008 Mg0.124 O12 Sc0.154 Si1.899 Ti0.654
 V0.004 Zr0.584
;
_chemical_name_mineral Andradite
_space_group_IT_number 230
_symmetry_space_group_name_Hall '-I 4bd 2c 3'
_symmetry_space_group_name_H-M 'I a -3 d'
_cell_angle_alpha 90
_cell_angle_beta 90
_cell_angle_gamma 90
_cell_length_a 12.331
_cell_length_b 12.331
_cell_length_c 12.331
_cell_volume 1874.972
_cell_formula_units_Z 8
_database_code_amcsd 0003948
_exptl_crystal_density_diffrn 3.805
_cod_original_cell_volume 1874.973
_cod_original_formula_sum
;Ca2.97 Mg.124 Fe1.025 Zr.584 Ti.654 Sc.154 Cr.152 Hf.008 V.004 Si1.899 Al.42
 O12
;
_cod_database_code 9003824

loop_
_space_group_symop_operation_xyz
x,y,z
1/2+x,1/2+y,1/2+z
z,1/2-x,1/2+y
1/2+z,-x,+y
-y,1/2+z,1/2-x
1/2-y,+z,-x
x,1/2-y,1/2+z
1/2+x,-y,+z
-z,1/2+x,1/2-y
1/2-z,+x,-y
y,1/2-z,1/2+x
1/2+y,-z,+x
-x,1/2+y,1/2-z
1/2-x,+y,-z
3/4+x,1/4-z,3/4-y
1/4+x,3/4-z,1/4-y
3/4-z,1/4+y,3/4+x
1/4-z,3/4+y,1/4+x
3/4+y,1/4-x,3/4-z
1/4+y,3/4-x,1/4-z
3/4-x,1/4+z,3/4+y
1/4-x,3/4+z,1/4+y
3/4+z,1/4-y,3/4-x
1/4+z,3/4-y,1/4-x
3/4-y,1/4+x,3/4+z
1/4-y,3/4+x,1/4+z
1/4+x,1/4+z,1/4+y
3/4+x,3/4+z,3/4+y
1/4-z,1/4-y,1/4-x
3/4-z,3/4-y,3/4-x
1/4+y,1/4+x,1/4+z
3/4+y,3/4+x,3/4+z
1/4-x,1/4-z,1/4-y
3/4-x,3/4-z,3/4-y
1/4+z,1/4+y,1/4+x
3/4+z,3/4+y,3/4+x
1/4-y,1/4-x,1/4-z
3/4-y,3/4-x,3/4-z
1/2+z,x,1/2-y
+z,1/2+x,-y
1/2-y,-z,1/2+x
-y,1/2-z,+x
1/2+x,y,1/2-z
+x,1/2+y,-z
1/2-z,-x,1/2+y
-z,1/2-x,+y
1/2+y,z,1/2-x
+y,1/2+z,-x
1/2-x,-y,1/2+z
-x,1/2-y,+z
1/2-z,1/2+x,y
-z,+x,1/2+y
1/2+y,1/2-z,-x
+y,-z,1/2-x
1/2-x,1/2+y,z
-x,+y,1/2+z
1/2+z,1/2-x,-y
+z,-x,1/2-y
1/2-y,1/2+z,x
-y,+z,1/2+x
1/2+x,1/2-y,-z
+x,-y,1/2-z
3/4-x,3/4+z,1/4-y
1/4-x,1/4+z,3/4-y
3/4+z,3/4-y,1/4+x
1/4+z,1/4-y,3/4+x
3/4-y,3/4+x,1/4-z
1/4-y,1/4+x,3/4-z
3/4+x,3/4-z,1/4+y
1/4+x,1/4-z,3/4+y
3/4-z,3/4+y,1/4-x
1/4-z,1/4+y,3/4-x
3/4+y,3/4-x,1/4+z
1/4+y,1/4-x,3/4+z
1/4-x,3/4-z,3/4+y
3/4-x,1/4-z,1/4+y
1/4+z,3/4+y,3/4-x
3/4+z,1/4+y,1/4-x
1/4-y,3/4-x,3/4+z
3/4-y,1/4-x,1/4+z
1/4+x,3/4+z,3/4-y
3/4+x,1/4+z,1/4-y
1/4-z,3/4-y,3/4+x
3/4-z,1/4-y,1/4+x
1/4+y,3/4+x,3/4-z
3/4+y,1/4+x,1/4-z
-z,-x,-y
1/2-z,1/2-x,1/2-y
y,z,x
1/2+y,1/2+z,1/2+x
-x,-y,-z
1/2-x,1/2-y,1/2-z
z,x,y
1/2+z,1/2+x,1/2+y
-y,-z,-x
1/2-y,1/2-z,1/2-x

loop_
_atom_site_aniso_label
_atom_site_aniso_U_11
_atom_site_aniso_U_22
_atom_site_aniso_U_33
_atom_site_aniso_U_12
_atom_site_aniso_U_13
_atom_site_aniso_U_23
CaA 0.01310 0.01950 0.01950 0.00000 0.00000 0.00470
MgA 0.01310 0.01950 0.01950 0.00000 0.00000 0.00470
Fe3+B 0.01190 0.01190 0.01190 0.00060 0.00060 0.00060
ZrB 0.01190 0.01190 0.01190 0.00060 0.00060 0.00060
Ti4+B 0.01190 0.01190 0.01190 0.00060 0.00060 0.00060
ScB 0.01190 0.01190 0.01190 0.00060 0.00060 0.00060
CrB 0.01190 0.01190 0.01190 0.00060 0.00060 0.00060
MgB 0.01190 0.01190 0.01190 0.00060 0.00060 0.00060
Fe2+B 0.01190 0.01190 0.01190 0.00060 0.00060 0.00060
HfB 0.01190 0.01190 0.01190 0.00060 0.00060 0.00060
VB 0.01190 0.01190 0.01190 0.00060 0.00060 0.00060
SiT 0.00690 0.01150 0.01150 0.00000 0.00000 0.00000
AlT 0.00690 0.01150 0.01150 0.00000 0.00000 0.00000
Ti4+T 0.00690 0.01150 0.01150 0.00000 0.00000 0.00000
Fe3+T 0.00690 0.01150 0.01150 0.00000 0.00000 0.00000
O 0.02100 0.01320 0.02410 -0.00270 0.00570 -0.00150

loop_
_atom_site_label
_atom_site_fract_x
_atom_site_fract_y
_atom_site_fract_z
_atom_site_occupancy
_atom_site_U_iso_or_equiv
_atom_site_type_symbol
_atom_site_attached_hydrogens
CaA 0.87500 0.00000 0.75000 0.99000 0.01740 Ca 0
MgA 0.87500 0.00000 0.75000 0.01000 0.01740 Mg 0
Fe3+B 0.00000 0.00000 0.00000 0.33200 0.01190 Fe 0
ZrB 0.00000 0.00000 0.00000 0.29200 0.01190 Zr 0
Ti4+B 0.00000 0.00000 0.00000 0.14700 0.01190 Ti 0
ScB 0.00000 0.00000 0.00000 0.07700 0.01190 Sc 0
CrB 0.00000 0.00000 0.00000 0.07600 0.01190 Cr 0
MgB 0.00000 0.00000 0.00000 0.04700 0.01190 Mg 0
Fe2+B 0.00000 0.00000 0.00000 0.02000 0.01190 Fe 0
HfB 0.00000 0.00000 0.00000 0.00400 0.01190 Hf 0
VB 0.00000 0.00000 0.00000 0.00200 0.01190 V 0
SiT 0.12500 0.00000 0.75000 0.63300 0.01000 Si 0
AlT 0.12500 0.00000 0.75000 0.14000 0.01000 Al 0
Ti4+T 0.12500 0.00000 0.75000 0.12000 0.01000 Ti 0
Fe3+T 0.12500 0.00000 0.75000 0.10700 0.01000 Fe 0
O 0.03660 0.04930 0.65390 1.00000 0.01940 O 0

loop_
_cod_changelog_entry_id
_cod_changelog_entry_author
_cod_changelog_entry_date
_cod_changelog_entry_text
1
;cod-tools version 3.8.0
Id: cif_guess_AMCSD_atom_types 9581 2023-05-17 12:35:41Z saulius
;
2023-05-23T09:14:38+03:00
;Derived atom types and hydrogen counts
from atom names that follow the AMCSD naming convention
(Wat == water, O-H == hydroxyl).
;

loop_
_cod_related_entry_id
_cod_related_entry_database
_cod_related_entry_code
1 AMCSD 0003948
